data_1512683
loop_
_publ_author_name
'Ali Akbar Khandar'
'Veysel Turan Yilmaz'
'Ferdinando Costantino'
'Sedat Gumus'
'Seyed Abolfazl Hosseini-Yazdi'
'Ghodrat Mahmoudi'

_publ_section_title
;
 Syntheses, studies and crystal structures of coordination polymers and
 dinuclear complexes of mercury(II) halides and thiocyanate with a
 symmetrical Schiff base ligand
;
_journal_name_full
;
Inorganica Chimica Acta
;
_journal_page_first 36
_journal_page_last 44
_journal_paper_doi 10.1016/j.ica.2012.06.007
_journal_volume 393
_journal_year 2012
_chemical_formula_sum 'C30 H22 Hg2 N8 S4'
_chemical_formula_weight 1023.98
_space_group_IT_number 14
_symmetry_cell_setting monoclinic
_symmetry_space_group_name_Hall '-P 2yn'
_symmetry_space_group_name_H-M 'P 1 21/n 1'
_atom_sites_solution_hydrogens geom
_atom_sites_solution_primary direct
_atom_sites_solution_secondary difmap
_cell_angle_alpha 90.00
_cell_angle_beta 92.645(2)
_cell_angle_gamma 90.00
_cell_formula_units_Z 2
_cell_length_a 8.9408(12)
_cell_length_b 10.8955(15)
_cell_length_c 16.165(2)
_cell_measurement_reflns_used 4363
_cell_measurement_temperature 100(2)
_cell_measurement_theta_max 31.84
_cell_measurement_theta_min 2.52
_cell_volume 1573.0(4)
_computing_cell_refinement 'Apex2 v2009.7-0'
_computing_data_collection 'Apex2 v2009.7-0 (Bruker, 2009)'
_computing_data_reduction 'Apex2 v2009.7-0'
_computing_molecular_graphics 'SHELXTL 6.14'
_computing_publication_material 'SHELXTL 6.14'
_computing_structure_refinement 'SHELXTL 6.14'
_computing_structure_solution 'SHELXTL 6.14 (Bruker, 2000-2003; Sheldrick, 2008)'
_diffrn_ambient_temperature 100(2)
_diffrn_measured_fraction_theta_full 0.984
_diffrn_measured_fraction_theta_max 0.899
_diffrn_measurement_device_type 'Bruker AXS SMART APEX CCD diffractometer'
_diffrn_measurement_method '\w scans'
_diffrn_radiation_monochromator graphite
_diffrn_radiation_source 'fine-focus sealed tube'
_diffrn_radiation_type MoK\a
_diffrn_radiation_wavelength 0.71073
_diffrn_reflns_av_R_equivalents 0.0262
_diffrn_reflns_av_sigmaI/netI 0.0337
_diffrn_reflns_limit_h_max 12
_diffrn_reflns_limit_h_min -12
_diffrn_reflns_limit_k_max 15
_diffrn_reflns_limit_k_min -15
_diffrn_reflns_limit_l_max 23
_diffrn_reflns_limit_l_min -16
_diffrn_reflns_number 12211
_diffrn_reflns_theta_full 28.00
_diffrn_reflns_theta_max 32.01
_diffrn_reflns_theta_min 2.25
_diffrn_standards_number 0
_exptl_absorpt_coefficient_mu 10.050
_exptl_absorpt_correction_T_max 0.7465
_exptl_absorpt_correction_T_min 0.5379
_exptl_absorpt_correction_type multi-scan
_exptl_absorpt_process_details 'Apex2  v2009.7-0 (Bruker, 2009)'
_exptl_crystal_colour colourless
_exptl_crystal_density_diffrn 2.162
_exptl_crystal_density_method 'not measured'
_exptl_crystal_description block
_exptl_crystal_F_000 964
_exptl_crystal_size_max 0.30
_exptl_crystal_size_mid 0.25
_exptl_crystal_size_min 0.19
_refine_diff_density_max 1.303
_refine_diff_density_min -1.123
_refine_diff_density_rms 0.155
_refine_ls_extinction_method none
_refine_ls_goodness_of_fit_ref 1.027
_refine_ls_hydrogen_treatment constr
_refine_ls_matrix_type full
_refine_ls_number_parameters 199
_refine_ls_number_reflns 4910
_refine_ls_number_restraints 0
_refine_ls_restrained_S_all 1.027
_refine_ls_R_factor_all 0.0323
_refine_ls_R_factor_gt 0.0243
_refine_ls_shift/su_max 0.003
_refine_ls_shift/su_mean 0.000
_refine_ls_structure_factor_coef Fsqd
_refine_ls_weighting_details 'calc w=1/[\s^2^(Fo^2^)+(0.0175P)^2^+2.4434P] where P=(Fo^2^+2Fc^2^)/3'
_refine_ls_weighting_scheme calc
_refine_ls_wR_factor_gt 0.0487
_refine_ls_wR_factor_ref 0.0516
_reflns_number_gt 4226
_reflns_number_total 4910
_reflns_threshold_expression I>2\s(I)
_cod_data_source_file ICA-2013-394-36-44-1.cif
_cod_data_source_block 1
_cod_original_cell_volume 1573.1(4)
_cod_original_sg_symbol_H-M P2(1)/n
_cod_database_code 1512683

loop_
_symmetry_equiv_pos_as_xyz
'x, y, z'
'-x+1/2, y+1/2, -z+1/2'
'-x, -y, -z'
'x-1/2, -y-1/2, z-1/2'

loop_
_atom_site_label
_atom_site_type_symbol
_atom_site_fract_x
_atom_site_fract_y
_atom_site_fract_z
_atom_site_U_iso_or_equiv
_atom_site_adp_type
_atom_site_occupancy
_atom_site_symmetry_multiplicity
_atom_site_calc_flag
_atom_site_refinement_flags
C1 C 0.0195(4) 0.5791(3) 0.25691(19) 0.0146(6) Uani 1 1 d .
H1 H 0.0385 0.6475 0.2225 0.017 Uiso 1 1 calc R
C2 C -0.1056(4) 0.5068(3) 0.2385(2) 0.0191(6) Uani 1 1 d .
H2 H -0.1703 0.5244 0.1918 0.023 Uiso 1 1 calc R
C3 C -0.1341(4) 0.4086(3) 0.2895(2) 0.0207(7) Uani 1 1 d .
H3 H -0.2209 0.3595 0.2797 0.025 Uiso 1 1 calc R
C4 C -0.0341(4) 0.3829(3) 0.3553(2) 0.0165(6) Uani 1 1 d .
H4 H -0.0507 0.3151 0.3906 0.020 Uiso 1 1 calc R
C5 C 0.0905(3) 0.4572(3) 0.36882(19) 0.0130(6) Uani 1 1 d .
C6 C 0.2040(3) 0.4296(3) 0.43732(19) 0.0132(6) Uani 1 1 d .
C7 C 0.1876(3) 0.3111(3) 0.4815(2) 0.0130(6) Uani 1 1 d .
C8 C 0.1984(4) 0.2017(3) 0.4380(2) 0.0161(6) Uani 1 1 d .
H8 H 0.2212 0.2028 0.3812 0.019 Uiso 1 1 calc R
C9 C 0.1759(4) 0.0913(3) 0.4777(2) 0.0196(7) Uani 1 1 d .
H9 H 0.1841 0.0164 0.4482 0.023 Uiso 1 1 calc R
C10 C 0.1414(4) 0.0897(3) 0.5603(2) 0.0209(7) Uani 1 1 d .
H10 H 0.1241 0.0138 0.5872 0.025 Uiso 1 1 calc R
C11 C 0.1322(4) 0.1983(3) 0.6033(2) 0.0204(7) Uani 1 1 d .
H11 H 0.1091 0.1969 0.6601 0.024 Uiso 1 1 calc R
C12 C 0.1561(4) 0.3090(3) 0.5649(2) 0.0166(6) Uani 1 1 d .
H12 H 0.1511 0.3835 0.5952 0.020 Uiso 1 1 calc R
C13 C 0.4247(3) 0.4847(3) 0.5170(2) 0.0166(6) Uani 1 1 d .
H13A H 0.4225 0.3973 0.5338 0.020 Uiso 1 1 calc R
H13B H 0.4077 0.5358 0.5664 0.020 Uiso 1 1 calc R
C14 C 0.3918(4) 0.4319(3) 0.2479(2) 0.0182(6) Uani 1 1 d .
C15 C 0.3750(4) 0.8081(3) 0.5209(2) 0.0242(8) Uani 1 1 d .
Hg1 Hg 0.322363(13) 0.673394(10) 0.351182(7) 0.01427(4) Uani 1 1 d .
N1 N 0.1138(3) 0.5556(2) 0.32135(16) 0.0127(5) Uani 1 1 d .
N2 N 0.3076(3) 0.5082(2) 0.45283(16) 0.0139(5) Uani 1 1 d .
N3 N 0.3292(3) 0.3397(3) 0.2471(2) 0.0234(6) Uani 1 1 d .
N4 N 0.3398(5) 0.7851(3) 0.5867(2) 0.0365(8) Uani 1 1 d .
S1 S 0.48583(9) 0.56421(8) 0.24851(5) 0.01945(16) Uani 1 1 d .
S2 S 0.42884(10) 0.84659(7) 0.42660(6) 0.02100(17) Uani 1 1 d .

loop_
_atom_site_aniso_label
_atom_site_aniso_U_11
_atom_site_aniso_U_22
_atom_site_aniso_U_33
_atom_site_aniso_U_23
_atom_site_aniso_U_13
_atom_site_aniso_U_12
C1 0.0157(15) 0.0158(13) 0.0125(14) 0.0005(11) 0.0029(12) 0.0017(11)
C2 0.0165(15) 0.0197(15) 0.0206(16) 0.0006(13) -0.0035(13) 0.0015(12)
C3 0.0142(16) 0.0213(15) 0.0263(18) -0.0006(13) -0.0030(14) -0.0036(12)
C4 0.0134(15) 0.0152(14) 0.0209(16) 0.0004(12) 0.0003(12) -0.0004(11)
C5 0.0121(14) 0.0121(12) 0.0148(14) -0.0005(11) 0.0023(11) 0.0009(10)
C6 0.0142(14) 0.0107(12) 0.0148(15) 0.0007(11) 0.0027(12) 0.0008(10)
C7 0.0112(13) 0.0117(13) 0.0162(15) 0.0026(11) 0.0010(11) -0.0017(10)
C8 0.0176(15) 0.0138(13) 0.0170(15) 0.0002(11) 0.0005(13) 0.0000(11)
C9 0.0177(16) 0.0131(13) 0.0275(19) -0.0001(12) -0.0026(14) 0.0013(11)
C10 0.0174(16) 0.0160(14) 0.0291(19) 0.0092(13) -0.0019(14) -0.0036(12)
C11 0.0153(16) 0.0255(16) 0.0203(17) 0.0054(13) 0.0012(13) -0.0014(12)
C12 0.0150(15) 0.0167(14) 0.0182(16) 0.0003(12) 0.0030(12) 0.0011(11)
C13 0.0158(15) 0.0165(13) 0.0172(15) 0.0030(12) -0.0031(12) -0.0035(11)
C14 0.0168(16) 0.0205(15) 0.0173(16) -0.0060(13) 0.0001(13) 0.0064(12)
C15 0.0283(19) 0.0153(15) 0.029(2) -0.0061(13) -0.0016(16) -0.0023(13)
Hg1 0.01592(6) 0.01115(5) 0.01580(6) 0.00019(4) 0.00153(4) -0.00087(4)
N1 0.0117(12) 0.0127(11) 0.0140(12) -0.0004(9) 0.0027(10) 0.0008(9)
N2 0.0129(12) 0.0130(11) 0.0158(13) 0.0021(10) 0.0000(10) 0.0008(9)
N3 0.0222(15) 0.0187(13) 0.0297(17) -0.0048(12) 0.0043(13) 0.0026(11)
N4 0.054(2) 0.0311(17) 0.0246(18) -0.0071(14) 0.0048(17) -0.0104(17)
S1 0.0179(4) 0.0190(4) 0.0220(4) -0.0020(3) 0.0067(3) -0.0003(3)
S2 0.0260(4) 0.0141(3) 0.0231(4) -0.0019(3) 0.0034(3) -0.0041(3)

loop_
_atom_type_symbol
_atom_type_description
_atom_type_scat_dispersion_real
_atom_type_scat_dispersion_imag
_atom_type_scat_source
C C 0.0033 0.0016 'International Tables Vol C Tables 4.2.6.8 and 6.1.1.4'
H H 0.0000 0.0000 'International Tables Vol C Tables 4.2.6.8 and 6.1.1.4'
N N 0.0061 0.0033 'International Tables Vol C Tables 4.2.6.8 and 6.1.1.4'
S S 0.1246 0.1234 'International Tables Vol C Tables 4.2.6.8 and 6.1.1.4'
Hg Hg -2.3894 9.2266 'International Tables Vol C Tables 4.2.6.8 and 6.1.1.4'

loop_
_geom_angle_atom_site_label_1
_geom_angle_atom_site_label_2
_geom_angle_atom_site_label_3
_geom_angle
_geom_angle_site_symmetry_1
_geom_angle_site_symmetry_3
N1 C1 C2 122.1(3) . .
N1 C1 H1 118.9 . .
C2 C1 H1 118.9 . .
C3 C2 C1 118.7(3) . .
C3 C2 H2 120.6 . .
C1 C2 H2 120.7 . .
C2 C3 C4 119.0(3) . .
C2 C3 H3 120.5 . .
C4 C3 H3 120.5 . .
C3 C4 C5 119.2(3) . .
C3 C4 H4 120.4 . .
C5 C4 H4 120.4 . .
N1 C5 C4 121.5(3) . .
N1 C5 C6 117.8(3) . .
C4 C5 C6 120.8(3) . .
N2 C6 C7 125.1(3) . .
N2 C6 C5 118.1(3) . .
C7 C6 C5 116.8(3) . .
C12 C7 C8 120.0(3) . .
C12 C7 C6 120.6(3) . .
C8 C7 C6 119.4(3) . .
C9 C8 C7 119.7(3) . .
C9 C8 H8 120.1 . .
C7 C8 H8 120.1 . .
C8 C9 C10 120.2(3) . .
C8 C9 H9 119.9 . .
C10 C9 H9 119.9 . .
C11 C10 C9 119.8(3) . .
C11 C10 H10 120.1 . .
C9 C10 H10 120.1 . .
C10 C11 C12 120.7(3) . .
C10 C11 H11 119.7 . .
C12 C11 H11 119.7 . .
C11 C12 C7 119.6(3) . .
C11 C12 H12 120.2 . .
C7 C12 H12 120.2 . .
N2 C13 C13 108.8(3) . 3_666
N2 C13 H13A 109.9 . .
C13 C13 H13A 109.9 3_666 .
N2 C13 H13B 109.9 . .
C13 C13 H13B 109.9 3_666 .
H13A C13 H13B 108.3 . .
N3 C14 S1 178.8(3) . .
N4 C15 S2 177.9(3) . .
N1 Hg1 S2 147.05(7) . .
N1 Hg1 N2 70.20(9) . .
S2 Hg1 N2 105.53(6) . .
N1 Hg1 S1 94.96(7) . .
S2 Hg1 S1 117.85(3) . .
N2 Hg1 S1 98.28(6) . .
C1 N1 C5 119.4(3) . .
C1 N1 Hg1 122.3(2) . .
C5 N1 Hg1 118.2(2) . .
C6 N2 C13 120.7(3) . .
C6 N2 Hg1 115.0(2) . .
C13 N2 Hg1 123.19(19) . .
C14 S1 Hg1 95.91(12) . .
C15 S2 Hg1 98.09(12) . .

loop_
_geom_bond_atom_site_label_1
_geom_bond_atom_site_label_2
_geom_bond_distance
_geom_bond_site_symmetry_2
C1 N1 1.335(4) .
C1 C2 1.389(4) .
C1 H1 0.9500 .
C2 C3 1.381(5) .
C2 H2 0.9500 .
C3 C4 1.386(5) .
C3 H3 0.9500 .
C4 C5 1.386(4) .
C4 H4 0.9500 .
C5 N1 1.340(4) .
C5 C6 1.498(4) .
C6 N2 1.278(4) .
C6 C7 1.487(4) .
C7 C12 1.388(5) .
C7 C8 1.390(4) .
C8 C9 1.382(4) .
C8 H8 0.9500 .
C9 C10 1.385(5) .
C9 H9 0.9500 .
C10 C11 1.377(5) .
C10 H10 0.9500 .
C11 C12 1.378(4) .
C11 H11 0.9500 .
C12 H12 0.9500 .
C13 N2 1.463(4) .
C13 C13 1.515(6) 3_666
C13 H13A 0.9900 .
C13 H13B 0.9900 .
C14 N3 1.149(4) .
C14 S1 1.669(4) .
C15 N4 1.151(5) .
C15 S2 1.674(4) .
Hg1 N1 2.296(3) .
Hg1 S2 2.4180(9) .
Hg1 N2 2.444(3) .
Hg1 S1 2.5553(9) .

loop_
_geom_torsion_atom_site_label_1
_geom_torsion_atom_site_label_2
_geom_torsion_atom_site_label_3
_geom_torsion_atom_site_label_4
_geom_torsion
_geom_torsion_site_symmetry_1
N1 C1 C2 C3 1.1(5) .
C1 C2 C3 C4 -2.5(5) .
C2 C3 C4 C5 1.0(5) .
C3 C4 C5 N1 2.1(5) .
C3 C4 C5 C6 -177.7(3) .
N1 C5 C6 N2 7.7(4) .
C4 C5 C6 N2 -172.4(3) .
N1 C5 C6 C7 -171.7(3) .
C4 C5 C6 C7 8.2(4) .
N2 C6 C7 C12 65.2(4) .
C5 C6 C7 C12 -115.4(3) .
N2 C6 C7 C8 -117.1(4) .
C5 C6 C7 C8 62.2(4) .
C12 C7 C8 C9 0.8(5) .
C6 C7 C8 C9 -176.8(3) .
C7 C8 C9 C10 0.6(5) .
C8 C9 C10 C11 -1.2(5) .
C9 C10 C11 C12 0.4(5) .
C10 C11 C12 C7 1.0(5) .
C8 C7 C12 C11 -1.6(5) .
C6 C7 C12 C11 176.0(3) .
C2 C1 N1 C5 2.0(5) .
C2 C1 N1 Hg1 179.3(2) .
C4 C5 N1 C1 -3.6(4) .
C6 C5 N1 C1 176.3(3) .
C4 C5 N1 Hg1 179.0(2) .
C6 C5 N1 Hg1 -1.1(4) .
S2 Hg1 N1 C1 91.9(3) .
N2 Hg1 N1 C1 -179.9(3) .
S1 Hg1 N1 C1 -82.9(2) .
S2 Hg1 N1 C5 -90.8(2) .
N2 Hg1 N1 C5 -2.6(2) .
S1 Hg1 N1 C5 94.4(2) .
C7 C6 N2 C13 1.4(5) .
C5 C6 N2 C13 -177.9(3) .
C7 C6 N2 Hg1 169.6(2) .
C5 C6 N2 Hg1 -9.7(4) .
C13 C13 N2 C6 133.5(3) 3_666
C13 C13 N2 Hg1 -33.7(4) 3_666
N1 Hg1 N2 C6 6.8(2) .
S2 Hg1 N2 C6 152.4(2) .
S1 Hg1 N2 C6 -85.6(2) .
N1 Hg1 N2 C13 174.6(3) .
S2 Hg1 N2 C13 -39.8(2) .
S1 Hg1 N2 C13 82.2(2) .
N1 Hg1 S1 C14 -25.14(14) .
S2 Hg1 S1 C14 158.04(12) .
N2 Hg1 S1 C14 45.53(13) .
N1 Hg1 S2 C15 51.98(18) .
N2 Hg1 S2 C15 -25.44(15) .
S1 Hg1 S2 C15 -133.85(14) .
